data_7204174
loop_
_publ_author_name
'C\'edric Desroches'
'St\'ephane Parola'
'Francis Vocanson'
'No\"elle Ehlinger'
'Philippe Miele'
'Roger Lamartine'
'Jean Bouix'
'Anders Eriksson'
'Mikael Lindgren'
'Cesar Lopes'

_publ_section_title
;
 Synthesis, characterization and optical power limiting behaviour of
 phenylazo- and 4-nitrophenylazo-tetrahydroxytetrathiacalix[4]arene
;
_journal_issue 12
_journal_name_full 'J. Mater. Chem.'
_journal_page_first 3014
_journal_page_last 3017
_journal_paper_doi 10.1039/b105034f
_journal_volume 11
_chemical_formula_sum 'C83 H63 N19 O12 S4'
_chemical_formula_weight 1646.76
_chemical_name_common
;
p-tetrakis(4-nitrophenylazo)-tetrahydroxythiacalix[4]arene
;
_chemical_name_systematic
;
p-tetrakis(4-nitrophenylazo)-tetrahydroxythiacalix[4]arene
;
_space_group_IT_number 2
_symmetry_cell_setting triclinic
_symmetry_space_group_name_Hall '-P 1'
_symmetry_space_group_name_H-M 'P -1'
_atom_sites_solution_hydrogens geom
_atom_sites_solution_primary direct
_atom_sites_solution_secondary difmap
_audit_creation_method SHELXL-97
_cell_angle_alpha 65.773(2)
_cell_angle_beta 70.237(2)
_cell_angle_gamma 88.749(2)
_cell_formula_units_Z 1
_cell_length_a 10.7076(5)
_cell_length_b 13.6925(5)
_cell_length_c 15.3195(6)
_cell_measurement_reflns_used 21779
_cell_measurement_temperature 123(2)
_cell_measurement_theta_max 27.485
_cell_measurement_theta_min 0.998
_cell_volume 1909.62(14)
_computing_cell_refinement Denzo
_computing_data_collection 'Denzo (Otwinowski & Minor 1997)'
_computing_data_reduction Denzo
_computing_molecular_graphics 'PLATON (Spek, 1999)'
_computing_publication_material SHELXL-97
_computing_structure_refinement 'SHELXL-97 (Sheldrick, 1997)'
_computing_structure_solution 'SHELXS-97 (Sheldrick, 1990)'
_diffrn_ambient_temperature 123(2)
_diffrn_measured_fraction_theta_full 0.965
_diffrn_measured_fraction_theta_max 0.965
_diffrn_measurement_device_type 'Nonius CCD'
_diffrn_measurement_method 'area detector'
_diffrn_radiation_monochromator graphite
_diffrn_radiation_source 'fine-focus sealed tube'
_diffrn_radiation_type MoK\a
_diffrn_radiation_wavelength 0.71073
_diffrn_reflns_av_R_equivalents 0.0464
_diffrn_reflns_av_sigmaI/netI 0.1015
_diffrn_reflns_limit_h_max 13
_diffrn_reflns_limit_h_min -13
_diffrn_reflns_limit_k_max 17
_diffrn_reflns_limit_k_min -16
_diffrn_reflns_limit_l_max 19
_diffrn_reflns_limit_l_min -19
_diffrn_reflns_number 14905
_diffrn_reflns_theta_full 27.81
_diffrn_reflns_theta_max 27.81
_diffrn_reflns_theta_min 2.71
_diffrn_standards_decay_% 0
_exptl_absorpt_coefficient_mu 0.203
_exptl_absorpt_correction_T_max 0.9899
_exptl_absorpt_correction_T_min 0.8946
_exptl_absorpt_correction_type none
_exptl_crystal_colour red
_exptl_crystal_density_diffrn 1.432
_exptl_crystal_density_meas ?
_exptl_crystal_density_method .
_exptl_crystal_description needle
_exptl_crystal_F_000 854
_exptl_crystal_size_max 0.56
_exptl_crystal_size_mid 0.20
_exptl_crystal_size_min 0.05
_refine_diff_density_max 0.648
_refine_diff_density_min -0.435
_refine_diff_density_rms 0.062
_refine_ls_extinction_method none
_refine_ls_goodness_of_fit_ref 1.012
_refine_ls_hydrogen_treatment mixed
_refine_ls_matrix_type full
_refine_ls_number_parameters 534
_refine_ls_number_reflns 8717
_refine_ls_number_restraints 54
_refine_ls_restrained_S_all 1.027
_refine_ls_R_factor_all 0.1571
_refine_ls_R_factor_gt 0.0764
_refine_ls_shift/su_max 0.008
_refine_ls_shift/su_mean 0.001
_refine_ls_structure_factor_coef Fsqd
_refine_ls_weighting_details 'calc w=1/[\s^2^(Fo^2^)+(0.1100P)^2^+0.7827P] where P=(Fo^2^+2Fc^2^)/3'
_refine_ls_weighting_scheme calc
_refine_ls_wR_factor_gt 0.1906
_refine_ls_wR_factor_ref 0.2409
_reflns_number_gt 4437
_reflns_number_total 8717
_reflns_threshold_expression >2sigma(I)
_cod_data_source_file b105034f.txt
_cod_data_source_block azo4s
_cod_database_code 7204174

loop_
_symmetry_equiv_pos_as_xyz
'x, y, z'
'-x, -y, -z'

loop_
_atom_site_label
_atom_site_type_symbol
_atom_site_fract_x
_atom_site_fract_y
_atom_site_fract_z
_atom_site_U_iso_or_equiv
_atom_site_adp_type
_atom_site_occupancy
_atom_site_symmetry_multiplicity
_atom_site_calc_flag
_atom_site_refinement_flags
_atom_site_disorder_assembly
_atom_site_disorder_group
S1 S 0.32926(9) 0.74403(8) 0.37973(9) 0.0542(3) Uani 1 1 d . . .
S2 S 0.81784(9) 0.70447(8) 0.43019(11) 0.0692(4) Uani 1 1 d . . .
O1 O 0.3756(2) 0.5099(2) 0.4248(2) 0.0563(7) Uani 1 1 d . . .
H1 H 0.4301 0.5653 0.4024 0.084 Uiso 1 1 calc R . .
O2 O -0.7876(4) 0.4700(3) 1.0131(3) 0.1009(13) Uani 1 1 d . . .
O3 O -0.7130(4) 0.6354(3) 0.9626(3) 0.1000(12) Uani 1 1 d . . .
O4 O 0.5844(2) 0.6523(2) 0.3700(2) 0.0601(8) Uani 1 1 d . . .
H4O H 0.6589 0.6786 0.3221 0.090 Uiso 1 1 calc R . .
O5 O 0.2779(5) 1.1837(3) 0.8759(3) 0.1021(13) Uani 1 1 d . . .
O6 O 0.4331(4) 1.1284(3) 0.9366(3) 0.0941(12) Uani 1 1 d . . .
N1 N -0.1209(3) 0.5620(3) 0.6639(3) 0.0595(9) Uani 1 1 d . . .
N2 N -0.2076(3) 0.4801(3) 0.7191(3) 0.0613(9) Uani 1 1 d . . .
N3 N -0.6993(5) 0.5468(4) 0.9628(3) 0.0786(12) Uani 1 1 d . . .
N4 N 0.4399(3) 0.8684(2) 0.6181(3) 0.0507(8) Uani 1 1 d . . .
N5 N 0.5186(3) 0.8788(2) 0.6602(3) 0.0525(8) Uani 1 1 d . . .
N6 N 0.3682(5) 1.1283(3) 0.8845(3) 0.0771(12) Uani 1 1 d . . .
C1 C 0.1619(4) 0.4299(3) 0.5532(4) 0.0552(11) Uani 1 1 d . . .
C2 C 0.0365(4) 0.4401(3) 0.6135(3) 0.0555(10) Uani 1 1 d . . .
H2 H -0.0264 0.3774 0.6611 0.067 Uiso 1 1 calc R . .
C3 C 0.0021(4) 0.5424(3) 0.6049(4) 0.0559(10) Uani 1 1 d . . .
C4 C 0.0933(4) 0.6337(3) 0.5350(3) 0.0525(10) Uani 1 1 d . . .
H4 H 0.0707 0.7029 0.5296 0.063 Uiso 1 1 calc R . .
C5 C 0.2181(3) 0.6249(3) 0.4725(3) 0.0508(10) Uani 1 1 d . . .
C6 C 0.2548(3) 0.5220(3) 0.4817(3) 0.0507(10) Uani 1 1 d . . .
C7 C -0.3300(4) 0.5026(3) 0.7789(3) 0.0570(10) Uani 1 1 d . . .
C8 C -0.4370(5) 0.4217(4) 0.8292(4) 0.0742(13) Uani 1 1 d . . .
H8 H -0.4270 0.3562 0.8217 0.089 Uiso 1 1 calc R . .
C9 C -0.5596(5) 0.4345(4) 0.8909(4) 0.0781(14) Uani 1 1 d . . .
H9 H -0.6338 0.3788 0.9257 0.094 Uiso 1 1 calc R . .
C10 C -0.5696(5) 0.5310(3) 0.8995(3) 0.0619(12) Uani 1 1 d . . .
C11 C -0.4651(5) 0.6122(4) 0.8511(3) 0.0647(12) Uani 1 1 d . . .
H11 H -0.4760 0.6775 0.8591 0.078 Uiso 1 1 calc R . .
C12 C -0.3433(5) 0.5990(3) 0.7904(3) 0.0632(11) Uani 1 1 d . . .
H12 H -0.2693 0.6547 0.7569 0.076 Uiso 1 1 calc R . .
C13 C 0.4352(3) 0.7494(3) 0.4453(3) 0.0450(9) Uani 1 1 d . . .
C14 C 0.4019(3) 0.8019(3) 0.5073(3) 0.0443(9) Uani 1 1 d . . .
H14 H 0.3201 0.8315 0.5177 0.053 Uiso 1 1 calc R . .
C15 C 0.4869(4) 0.8122(3) 0.5555(3) 0.0484(9) Uani 1 1 d . . .
C16 C 0.6104(3) 0.7718(3) 0.5364(3) 0.0505(10) Uani 1 1 d . . .
H16 H 0.6691 0.7790 0.5688 0.061 Uiso 1 1 calc R . .
C17 C 0.6470(3) 0.7222(3) 0.4715(3) 0.0503(10) Uani 1 1 d . . .
C18 C 0.5593(3) 0.7057(3) 0.4251(3) 0.0478(9) Uani 1 1 d . . .
C19 C 0.4704(4) 0.9398(3) 0.7192(3) 0.0521(9) Uani 1 1 d . . .
C20 C 0.3652(4) 1.0005(3) 0.7130(3) 0.0587(10) Uani 1 1 d . . .
H20 H 0.3173 0.9997 0.6712 0.070 Uiso 1 1 calc R . .
C21 C 0.3304(5) 1.0625(3) 0.7685(3) 0.0606(11) Uani 1 1 d . . .
H21 H 0.2596 1.1052 0.7646 0.073 Uiso 1 1 calc R . .
C22 C 0.4010(5) 1.0599(3) 0.8285(3) 0.0619(11) Uani 1 1 d . . .
C23 C 0.5061(5) 0.9993(3) 0.8365(3) 0.0683(12) Uani 1 1 d . . .
H23 H 0.5527 0.9993 0.8794 0.082 Uiso 1 1 calc R . .
C24 C 0.5407(5) 0.9390(3) 0.7805(3) 0.0599(11) Uani 1 1 d . . .
H24 H 0.6124 0.8972 0.7841 0.072 Uiso 1 1 calc R . .
N50 N -0.0384(5) 0.9353(3) 0.4620(3) 0.0684(11) Uani 0.50 1 d P . .
C50 C -0.0384(5) 0.9353(3) 0.4620(3) 0.0684(11) Uani 0.50 1 d P . .
H50 H -0.0653 0.8909 0.4357 0.082 Uiso 0.50 1 calc PR . .
C51 C -0.1298(4) 0.9787(3) 0.5168(3) 0.0607(11) Uani 1 1 d . . .
H51 H -0.2220 0.9636 0.5293 0.073 Uiso 1 1 calc R . .
C52 C 0.0929(5) 0.9572(3) 0.4460(3) 0.0617(11) Uani 1 1 d . . .
H52 H 0.1589 0.9273 0.4086 0.074 Uiso 1 1 calc R . .
N60 N 0.8263(4) 0.8007(3) 0.8014(3) 0.0641(9) Uani 1 1 d . . .
C61 C 0.9339(7) 0.8049(4) 0.9122(4) 0.0822(15) Uani 1 1 d . . .
H61 H 0.9235 0.8029 0.9770 0.099 Uiso 1 1 calc R . .
C62 C 1.0551(7) 0.8111(4) 0.8468(6) 0.0950(17) Uani 1 1 d . . .
H62 H 1.1321 0.8134 0.8638 0.114 Uiso 1 1 calc R . .
C63 C 1.0667(5) 0.8142(4) 0.7544(5) 0.0889(18) Uani 1 1 d . . .
H63 H 1.1521 0.8210 0.7046 0.107 Uiso 1 1 calc R . .
C64 C 0.9498(6) 0.8071(4) 0.7348(3) 0.0809(16) Uani 1 1 d . . .
H64 H 0.9577 0.8068 0.6712 0.097 Uiso 1 1 calc R . .
C65 C 0.8244(5) 0.8013(3) 0.8874(3) 0.0634(11) Uani 1 1 d . . .
H65 H 0.7398 0.7990 0.9359 0.076 Uiso 1 1 calc R . .
N40 N 0.7601(4) 0.5768(3) 0.2634(3) 0.0668(10) Uani 1 1 d . . .
C41 C 0.8806(5) 0.6235(4) 0.1901(4) 0.0707(13) Uani 1 1 d . . .
H41 H 0.9123 0.6956 0.1732 0.085 Uiso 1 1 calc R . .
C42 C 0.9593(6) 0.5682(4) 0.1388(4) 0.0820(15) Uani 1 1 d . . .
H42 H 1.0440 0.6018 0.0863 0.098 Uiso 1 1 calc R . .
C43 C 0.9125(6) 0.4644(4) 0.1653(4) 0.0943(19) Uani 1 1 d . . .
H43 H 0.9654 0.4243 0.1320 0.113 Uiso 1 1 calc R . .
C44 C 0.7890(6) 0.4179(4) 0.2399(4) 0.0875(17) Uani 1 1 d . . .
H44 H 0.7551 0.3460 0.2578 0.105 Uiso 1 1 calc R . .
C45 C 0.7141(5) 0.4767(4) 0.2889(4) 0.0748(13) Uani 1 1 d . . .
H45 H 0.6289 0.4446 0.3413 0.090 Uiso 1 1 calc R . .
N70 N 0.7872(7) 0.1802(5) 0.9264(5) 0.1344(19) Uani 1 1 d U . .
C72 C 0.8515(9) 0.1263(7) 0.7927(9) 0.172(4) Uani 1 1 d U . .
H72 H 0.8347 0.1234 0.7367 0.206 Uiso 1 1 calc R . .
C75 C 0.8935(6) 0.1241(7) 0.9527(5) 0.128(3) Uani 1 1 d U . .
H75 H 0.9133 0.1195 1.0101 0.153 Uiso 1 1 calc R . .
C71 C 0.7713(8) 0.1768(6) 0.8416(6) 0.127(3) Uani 1 1 d U . .
H71 H 0.7029 0.2108 0.8186 0.152 Uiso 1 1 calc R . .
C73 C 0.9489(7) 0.0813(4) 0.8136(6) 0.110(2) Uani 1 1 d U . .
H73 H 1.0081 0.0509 0.7726 0.132 Uiso 1 1 calc R . .
C74 C 0.9609(7) 0.0800(7) 0.8940(5) 0.130(3) Uani 1 1 d U . .
H74 H 1.0288 0.0412 0.9137 0.156 Uiso 1 1 calc R . .

loop_
_atom_site_aniso_label
_atom_site_aniso_U_11
_atom_site_aniso_U_22
_atom_site_aniso_U_33
_atom_site_aniso_U_23
_atom_site_aniso_U_13
_atom_site_aniso_U_12
S1 0.0430(6) 0.0548(6) 0.0984(8) -0.0534(6) -0.0404(5) 0.0247(4)
S2 0.0303(5) 0.0594(6) 0.1527(11) -0.0753(7) -0.0373(6) 0.0198(4)
O1 0.0330(14) 0.0592(16) 0.110(2) -0.0630(17) -0.0318(14) 0.0220(12)
O2 0.104(3) 0.078(2) 0.072(2) -0.028(2) 0.019(2) 0.028(2)
O3 0.109(3) 0.078(2) 0.094(2) -0.051(2) 0.000(2) 0.042(2)
O4 0.0359(14) 0.0687(17) 0.112(2) -0.0707(18) -0.0296(15) 0.0217(13)
O5 0.167(4) 0.094(2) 0.097(2) -0.071(2) -0.075(3) 0.092(3)
O6 0.155(4) 0.093(2) 0.081(2) -0.065(2) -0.067(2) 0.068(2)
N1 0.0425(19) 0.064(2) 0.102(3) -0.059(2) -0.0324(19) 0.0231(17)
N2 0.053(2) 0.062(2) 0.093(3) -0.056(2) -0.0282(19) 0.0254(18)
N3 0.097(3) 0.069(3) 0.047(2) -0.025(2) 0.000(2) 0.032(2)
N4 0.0444(18) 0.0488(17) 0.079(2) -0.0404(17) -0.0295(17) 0.0150(14)
N5 0.0459(18) 0.0465(17) 0.083(2) -0.0409(17) -0.0291(17) 0.0192(14)
N6 0.130(4) 0.064(2) 0.056(2) -0.0388(19) -0.041(2) 0.051(2)
C1 0.035(2) 0.057(2) 0.114(3) -0.064(2) -0.041(2) 0.0243(17)
C2 0.037(2) 0.058(2) 0.107(3) -0.061(2) -0.037(2) 0.0215(17)
C3 0.036(2) 0.064(2) 0.109(3) -0.066(2) -0.039(2) 0.0292(18)
C4 0.039(2) 0.054(2) 0.106(3) -0.059(2) -0.045(2) 0.0261(17)
C5 0.0345(19) 0.057(2) 0.101(3) -0.059(2) -0.042(2) 0.0234(16)
C6 0.0299(19) 0.058(2) 0.103(3) -0.060(2) -0.037(2) 0.0220(16)
C7 0.056(2) 0.060(2) 0.070(3) -0.043(2) -0.023(2) 0.027(2)
C8 0.075(3) 0.058(3) 0.087(3) -0.045(2) -0.009(3) 0.021(2)
C9 0.081(3) 0.061(3) 0.075(3) -0.035(2) -0.002(3) 0.026(2)
C10 0.076(3) 0.062(3) 0.045(2) -0.031(2) -0.010(2) 0.036(2)
C11 0.078(3) 0.066(3) 0.067(3) -0.046(2) -0.025(2) 0.034(3)
C12 0.067(3) 0.064(3) 0.082(3) -0.051(2) -0.030(2) 0.029(2)
C13 0.0357(19) 0.0413(18) 0.081(3) -0.0418(19) -0.0296(18) 0.0159(15)
C14 0.0284(17) 0.0405(18) 0.081(3) -0.0403(18) -0.0227(17) 0.0154(14)
C15 0.042(2) 0.0430(19) 0.082(3) -0.0434(19) -0.0276(19) 0.0166(16)
C16 0.037(2) 0.0456(19) 0.095(3) -0.047(2) -0.035(2) 0.0157(16)
C17 0.0326(19) 0.0453(19) 0.098(3) -0.050(2) -0.0296(19) 0.0162(15)
C18 0.0355(19) 0.0443(19) 0.085(3) -0.047(2) -0.0243(19) 0.0167(15)
C19 0.058(2) 0.0420(19) 0.070(2) -0.0353(19) -0.025(2) 0.0202(17)
C20 0.065(3) 0.054(2) 0.074(3) -0.037(2) -0.034(2) 0.022(2)
C21 0.078(3) 0.049(2) 0.068(3) -0.033(2) -0.033(2) 0.033(2)
C22 0.099(3) 0.043(2) 0.058(2) -0.0330(19) -0.033(2) 0.033(2)
C23 0.105(4) 0.056(2) 0.072(3) -0.041(2) -0.051(3) 0.041(2)
C24 0.079(3) 0.050(2) 0.074(3) -0.039(2) -0.040(2) 0.034(2)
N50 0.086(3) 0.045(2) 0.079(3) -0.0307(19) -0.030(2) 0.010(2)
C50 0.086(3) 0.045(2) 0.079(3) -0.0307(19) -0.030(2) 0.010(2)
C51 0.048(2) 0.050(2) 0.080(3) -0.027(2) -0.020(2) 0.0079(19)
C52 0.064(3) 0.045(2) 0.072(3) -0.030(2) -0.013(2) 0.020(2)
N60 0.081(3) 0.0514(19) 0.059(2) -0.0263(17) -0.022(2) 0.0167(18)
C61 0.116(5) 0.068(3) 0.087(4) -0.047(3) -0.049(4) 0.032(3)
C62 0.101(5) 0.060(3) 0.119(5) -0.022(3) -0.055(4) 0.025(3)
C63 0.065(3) 0.051(3) 0.094(4) -0.003(3) 0.001(3) 0.032(2)
C64 0.117(5) 0.066(3) 0.044(2) -0.022(2) -0.016(3) 0.043(3)
C65 0.074(3) 0.053(2) 0.058(3) -0.027(2) -0.014(2) 0.013(2)
N40 0.071(3) 0.069(2) 0.073(2) -0.039(2) -0.033(2) 0.043(2)
C41 0.081(3) 0.064(3) 0.075(3) -0.038(2) -0.029(3) 0.044(2)
C42 0.102(4) 0.058(3) 0.065(3) -0.023(2) -0.011(3) 0.044(3)
C43 0.120(5) 0.063(3) 0.067(3) -0.026(2) 0.000(3) 0.050(3)
C44 0.109(4) 0.054(3) 0.074(3) -0.030(2) -0.002(3) 0.041(3)
C45 0.080(3) 0.068(3) 0.079(3) -0.043(3) -0.021(3) 0.044(3)
N70 0.133(5) 0.105(4) 0.159(5) -0.045(4) -0.060(4) 0.001(3)
C72 0.177(7) 0.189(7) 0.335(10) -0.210(8) -0.195(8) 0.132(6)
C75 0.073(4) 0.251(9) 0.087(4) -0.083(5) -0.049(3) 0.064(5)
C71 0.159(6) 0.137(5) 0.218(7) -0.133(5) -0.159(6) 0.101(5)
C73 0.140(5) 0.065(3) 0.151(5) -0.043(4) -0.088(5) 0.038(3)
C74 0.112(5) 0.178(7) 0.075(4) -0.020(4) -0.048(4) 0.061(5)

loop_
_atom_type_symbol
_atom_type_description
_atom_type_scat_dispersion_real
_atom_type_scat_dispersion_imag
_atom_type_scat_source
C C 0.0033 0.0016 'International Tables Vol C Tables 4.2.6.8 and 6.1.1.4'
H H 0.0000 0.0000 'International Tables Vol C Tables 4.2.6.8 and 6.1.1.4'
N N 0.0061 0.0033 'International Tables Vol C Tables 4.2.6.8 and 6.1.1.4'
O O 0.0106 0.0060 'International Tables Vol C Tables 4.2.6.8 and 6.1.1.4'
S S 0.1246 0.1234 'International Tables Vol C Tables 4.2.6.8 and 6.1.1.4'

loop_
_geom_angle_atom_site_label_1
_geom_angle_atom_site_label_2
_geom_angle_atom_site_label_3
_geom_angle
_geom_angle_site_symmetry_1
_geom_angle_site_symmetry_3
_geom_angle_publ_flag
C13 S1 C5 100.53(17) . . ?
C1 S2 C17 111.94(17) 2_666 . ?
N2 N1 C3 114.3(3) . . ?
N1 N2 C7 112.7(3) . . ?
O2 N3 O3 123.3(4) . . ?
O2 N3 C10 118.0(4) . . ?
O3 N3 C10 118.7(4) . . ?
N5 N4 C15 114.3(3) . . ?
N4 N5 C19 112.7(3) . . ?
O6 N6 O5 122.6(4) . . ?
O6 N6 C22 118.8(4) . . ?
O5 N6 C22 118.6(4) . . ?
C2 C1 C6 120.2(3) . . ?
C2 C1 S2 113.7(3) . 2_666 ?
C6 C1 S2 125.9(3) . 2_666 ?
C1 C2 C3 120.7(4) . . ?
C4 C3 C2 119.6(4) . . ?
C4 C3 N1 115.0(3) . . ?
C2 C3 N1 125.4(4) . . ?
C3 C4 C5 120.4(3) . . ?
C4 C5 C6 120.4(4) . . ?
C4 C5 S1 119.2(3) . . ?
C6 C5 S1 120.4(3) . . ?
O1 C6 C1 119.0(3) . . ?
O1 C6 C5 122.3(3) . . ?
C1 C6 C5 118.7(3) . . ?
C8 C7 C12 119.9(4) . . ?
C8 C7 N2 116.4(4) . . ?
C12 C7 N2 123.6(4) . . ?
C7 C8 C9 121.0(4) . . ?
C10 C9 C8 117.5(5) . . ?
C11 C10 C9 122.8(4) . . ?
C11 C10 N3 119.0(4) . . ?
C9 C10 N3 118.3(4) . . ?
C10 C11 C12 119.6(4) . . ?
C11 C12 C7 119.2(4) . . ?
C14 C13 C18 121.8(3) . . ?
C14 C13 S1 119.4(3) . . ?
C18 C13 S1 118.6(3) . . ?
C13 C14 C15 120.6(3) . . ?
C14 C15 C16 119.3(3) . . ?
C14 C15 N4 114.7(3) . . ?
C16 C15 N4 125.9(3) . . ?
C17 C16 C15 120.6(3) . . ?
C16 C17 C18 121.3(3) . . ?
C16 C17 S2 115.8(3) . . ?
C18 C17 S2 121.8(3) . . ?
O4 C18 C17 123.7(3) . . ?
O4 C18 C13 120.0(3) . . ?
C17 C18 C13 116.3(3) . . ?
C24 C19 C20 121.0(3) . . ?
C24 C19 N5 115.2(3) . . ?
C20 C19 N5 123.6(4) . . ?
C19 C20 C21 119.8(4) . . ?
C22 C21 C20 118.0(4) . . ?
C21 C22 C23 123.3(4) . . ?
C21 C22 N6 118.4(4) . . ?
C23 C22 N6 118.3(4) . . ?
C24 C23 C22 118.3(4) . . ?
C23 C24 C19 119.6(4) . . ?
C65 N60 C64 114.3(4) . . ?
C62 C61 C65 120.5(5) . . ?
C61 C62 C63 118.3(6) . . ?
C62 C63 C64 118.4(5) . . ?
N60 C64 C63 123.3(5) . . ?
N60 C65 C61 125.1(5) . . ?
C45 N40 C41 120.8(4) . . ?
N40 C41 C42 121.0(5) . . ?
C43 C42 C41 118.5(5) . . ?
C42 C43 C44 119.9(4) . . ?
C43 C44 C45 119.4(5) . . ?
N40 C45 C44 120.5(5) . . ?
C71 N70 C75 113.7(6) . . ?
C73 C72 C71 126.0(8) . . ?
C74 C75 N70 116.5(6) . . ?
C72 C71 N70 119.9(6) . . ?
C72 C73 C74 114.5(8) . . ?
C73 C74 C75 129.2(7) . . ?

loop_
_geom_bond_atom_site_label_1
_geom_bond_atom_site_label_2
_geom_bond_distance
_geom_bond_site_symmetry_2
_geom_bond_publ_flag
S1 C13 1.771(3) . ?
S1 C5 1.770(4) . ?
S2 C1 1.769(4) 2_666 ?
S2 C17 1.769(4) . ?
O1 C6 1.345(4) . ?
O2 N3 1.216(5) . ?
O3 N3 1.219(5) . ?
O4 C18 1.289(4) . ?
O5 N6 1.224(5) . ?
O6 N6 1.224(5) . ?
N1 N2 1.253(5) . ?
N1 C3 1.416(5) . ?
N2 C7 1.433(5) . ?
N3 C10 1.471(5) . ?
N4 N5 1.263(4) . ?
N4 C15 1.425(5) . ?
N5 C19 1.438(5) . ?
N6 C22 1.474(5) . ?
C1 C2 1.391(5) . ?
C1 C6 1.401(6) . ?
C1 S2 1.769(4) 2_666 ?
C2 C3 1.404(5) . ?
C3 C4 1.383(6) . ?
C4 C5 1.393(5) . ?
C5 C6 1.418(5) . ?
C7 C8 1.375(6) . ?
C7 C12 1.401(5) . ?
C8 C9 1.391(6) . ?
C9 C10 1.379(6) . ?
C10 C11 1.362(6) . ?
C11 C12 1.380(6) . ?
C13 C14 1.366(5) . ?
C13 C18 1.435(5) . ?
C14 C15 1.392(5) . ?
C15 C16 1.407(5) . ?
C16 C17 1.373(5) . ?
C17 C18 1.425(5) . ?
C19 C24 1.386(5) . ?
C19 C20 1.390(5) . ?
C20 C21 1.395(6) . ?
C21 C22 1.365(6) . ?
C22 C23 1.393(6) . ?
C23 C24 1.381(5) . ?
C51 C52 1.353(6) 2_576 ?
C52 C51 1.353(6) 2_576 ?
N60 C65 1.314(5) . ?
N60 C64 1.347(6) . ?
C61 C62 1.323(8) . ?
C61 C65 1.357(7) . ?
C62 C63 1.361(8) . ?
C63 C64 1.397(8) . ?
N40 C45 1.317(6) . ?
N40 C41 1.342(6) . ?
C41 C42 1.384(6) . ?
C42 C43 1.362(7) . ?
C43 C44 1.371(7) . ?
C44 C45 1.383(6) . ?
N70 C71 1.385(8) . ?
N70 C75 1.437(8) . ?
C72 C73 1.267(8) . ?
C72 C71 1.319(9) . ?
C75 C74 1.298(10) . ?
C73 C74 1.274(9) . ?
